data_4516775
loop_
_publ_author_name
'Karimov, Rashad R.'
'Sharma, Ankit'
'Hartwig, John F.'

_publ_section_title
;
 Late Stage Azidation of Complex Molecules.
;
_journal_issue 10
_journal_name_full 'ACS central science'
_journal_page_first 715
_journal_page_last 724
_journal_paper_doi 10.1021/acscentsci.6b00214
_journal_volume 2
_journal_year 2016
_chemical_absolute_configuration ad
_chemical_formula_sum 'C22 H26 N6 O7'
_chemical_formula_weight 486.49
_chemical_name_common azide_4c
_chemical_name_systematic azide_4c
_space_group.centring_type primitive

_space_group_crystal_system monoclinic
_space_group_IT_number 4
_space_group_name_Hall 'P 2yb'
_space_group_name_H-M_alt 'P 1 21 1'
_atom_sites_solution_hydrogens geom
_atom_sites_solution_primary iterative
_atom_sites_solution_secondary difmap
_audit_creation_method SHELXL-2014/7
_cell_angle_alpha 90
_cell_angle_beta 103.0580(10)
_cell_angle_gamma 90
_cell_formula_units_Z 2
_cell_length_a 8.1836(2)
_cell_length_b 10.5248(2)
_cell_length_c 13.9957(3)
_cell_measurement_reflns_used 8061
_cell_measurement_temperature 200(2)
_cell_measurement_theta_max 68.35
_cell_measurement_theta_min 3.24
_cell_volume 1174.29(4)
_computing_cell_refinement 'Bruker SAINT'
_computing_data_collection 'Bruker APEX2'
_computing_data_reduction 'Bruker SAINT'
_computing_molecular_graphics ORTEP-32
_computing_publication_material WinGX
_computing_structure_refinement SHELXL-2014
_computing_structure_solution SHELXT-2014
_diffrn_ambient_temperature 200(2)
_diffrn_detector_area_resol_mean 8.366
_diffrn_measured_fraction_theta_full 0.999
_diffrn_measured_fraction_theta_max 0.997
_diffrn_measurement_device_type 'Bruker APEX-II CCD'
_diffrn_measurement_method '\f and \w scans'
_diffrn_radiation_type CuK\a
_diffrn_radiation_wavelength 1.54178
_diffrn_reflns_av_R_equivalents 0.0530
_diffrn_reflns_av_unetI/netI 0.0494
_diffrn_reflns_Laue_measured_fraction_full 0.999
_diffrn_reflns_Laue_measured_fraction_max 0.997
_diffrn_reflns_limit_h_max 9
_diffrn_reflns_limit_h_min -8
_diffrn_reflns_limit_k_max 12
_diffrn_reflns_limit_k_min -12
_diffrn_reflns_limit_l_max 16
_diffrn_reflns_limit_l_min -16
_diffrn_reflns_number 15676
_diffrn_reflns_point_group_measured_fraction_full 0.987
_diffrn_reflns_point_group_measured_fraction_max 0.982
_diffrn_reflns_theta_full 67.000
_diffrn_reflns_theta_max 68.381
_diffrn_reflns_theta_min 3.241
_diffrn_source 'microfocus rotating anode'
_exptl_absorpt_coefficient_mu 0.879
_exptl_absorpt_correction_T_max 0.929
_exptl_absorpt_correction_T_min 0.807
_exptl_absorpt_correction_type multi-scan
_exptl_absorpt_process_details SADABS
_exptl_crystal_colour colorless
_exptl_crystal_density_diffrn 1.376
_exptl_crystal_description plate
_exptl_crystal_F_000 512
_exptl_crystal_size_max 0.070
_exptl_crystal_size_mid 0.060
_exptl_crystal_size_min 0.030
_refine_diff_density_max 0.149
_refine_diff_density_min -0.187
_refine_diff_density_rms 0.036
_refine_ls_abs_structure_details
; 
 Flack x determined using 1577 quotients [(I+)-(I-)]/[(I+)+(I-)] 
 (Parsons, Flack and Wagner, Acta Cryst. B69 (2013) 249-259). 
;
_refine_ls_abs_structure_Flack 0.11(13)
_refine_ls_extinction_method none
_refine_ls_goodness_of_fit_ref 1.043
_refine_ls_hydrogen_treatment constr
_refine_ls_matrix_type full
_refine_ls_number_parameters 335
_refine_ls_number_reflns 4236
_refine_ls_number_restraints 3
_refine_ls_restrained_S_all 1.043
_refine_ls_R_factor_all 0.0439
_refine_ls_R_factor_gt 0.0387
_refine_ls_shift/su_max 0.000
_refine_ls_shift/su_mean 0.000
_refine_ls_structure_factor_coef Fsqd
_refine_ls_weighting_details 'w=1/[\s^2^(Fo^2^)+(0.0474P)^2^+0.1602P] where P=(Fo^2^+2Fc^2^)/3'
_refine_ls_weighting_scheme calc
_refine_ls_wR_factor_gt 0.0963
_refine_ls_wR_factor_ref 0.1005
_reflns_Friedel_coverage 0.861
_reflns_Friedel_fraction_full 0.974
_reflns_Friedel_fraction_max 0.965
_reflns_number_gt 3826
_reflns_number_total 4236
_reflns_threshold_expression 'I > 2\s(I)'
_cod_data_source_file oc6b00214_si_006.cif
_cod_data_source_block azide4c
_cod_original_sg_symbol_H-M 'P 21'
_cod_database_code 4516775
_shelx_shelxl_version_number 2014/7
_shelx_space_group_comment
; 
The symmetry employed for this shelxl refinement is uniquely defined 
by the following loop, which should always be used as a source of 
symmetry information in preference to the above space-group names. 
They are only intended as comments. 
;
_shelx_estimated_absorpt_t_min 0.941
_shelx_estimated_absorpt_t_max 0.974

loop_
_space_group_symop_operation_xyz
'x, y, z'
'-x, y+1/2, -z'

loop_
_atom_site_label
_atom_site_type_symbol
_atom_site_fract_x
_atom_site_fract_y
_atom_site_fract_z
_atom_site_U_iso_or_equiv
_atom_site_adp_type
_atom_site_occupancy
_atom_site_site_symmetry_order
_atom_site_calc_flag
_atom_site_refinement_flags_posn
_atom_site_refinement_flags_adp
_atom_site_refinement_flags_occupancy
_atom_site_disorder_assembly
_atom_site_disorder_group
C1 C 0.5576(4) 0.2615(3) 0.2046(2) 0.0398(7) Uani 1 1 d . . . . .
C2 C 0.5164(4) 0.3839(3) 0.2534(2) 0.0384(7) Uani 1 1 d . . . . .
H2A H 0.5932 0.4530 0.2438 0.046 Uiso 1 1 calc R U . . .
H2B H 0.5284 0.3705 0.3246 0.046 Uiso 1 1 calc R U . . .
C3 C 0.3317(3) 0.4187(3) 0.20379(19) 0.0323(6) Uani 1 1 d . . . . .
C4 C 0.2245(3) 0.4791(3) 0.27226(19) 0.0325(6) Uani 1 1 d . . . . .
H4 H 0.1136 0.4349 0.2605 0.039 Uiso 1 1 calc R U . . .
C5 C 0.1959(3) 0.6171(3) 0.2396(2) 0.0354(6) Uani 1 1 d . . . . .
H5 H 0.2863 0.6736 0.2770 0.042 Uiso 1 1 calc R U . . .
C6 C 0.0329(4) 0.8167(3) 0.2083(2) 0.0471(8) Uani 1 1 d . . . . .
H6 H -0.0818 0.8550 0.1913 0.056 Uiso 1 1 calc R U . . .
C7 C 0.1223(4) 0.8393(4) 0.1265(3) 0.0506(8) Uani 1 1 d . . . . .
H7 H 0.1229 0.9224 0.1001 0.061 Uiso 1 1 calc R U . . .
C8 C 0.1996(4) 0.7465(3) 0.0908(2) 0.0457(8) Uani 1 1 d . . . . .
H8 H 0.2571 0.7630 0.0402 0.055 Uiso 1 1 calc R U . . .
C9 C 0.1955(3) 0.6153(3) 0.1310(2) 0.0362(6) Uani 1 1 d . . . . .
C10 C 0.3284(3) 0.5194(3) 0.1206(2) 0.0353(6) Uani 1 1 d . . . . .
H10 H 0.4387 0.5645 0.1362 0.042 Uiso 1 1 calc R U . . .
C11 C 0.3106(4) 0.4584(3) 0.0199(2) 0.0395(7) Uani 1 1 d . . . . .
H11A H 0.1929 0.4320 -0.0061 0.047 Uiso 1 1 calc R U . . .
H11B H 0.3408 0.5207 -0.0263 0.047 Uiso 1 1 calc R U . . .
C12 C 0.4257(4) 0.3431(3) 0.0284(2) 0.0392(7) Uani 1 1 d . . . . .
H12A H 0.5434 0.3728 0.0400 0.047 Uiso 1 1 calc R U . . .
H12B H 0.4003 0.2965 -0.0347 0.047 Uiso 1 1 calc R U . . .
C13 C 0.4092(3) 0.2500(3) 0.1119(2) 0.0364(6) Uani 1 1 d . . . . .
C14 C 0.2631(3) 0.2923(3) 0.15653(19) 0.0330(6) Uani 1 1 d . . . . .
H14A H 0.2422 0.2308 0.2060 0.040 Uiso 1 1 calc R U . . .
H14B H 0.1588 0.3046 0.1055 0.040 Uiso 1 1 calc R U . . .
C15 C -0.0782(3) 0.6065(3) 0.1424(2) 0.0373(6) Uani 1 1 d . . . . .
C16 C 0.0217(4) 0.6744(3) 0.2336(2) 0.0388(7) Uani 1 1 d . . . . .
C17 C 0.7354(4) 0.2614(4) 0.1874(2) 0.0501(9) Uani 1 1 d . . . . .
H17A H 0.7659 0.1733 0.1735 0.060 Uiso 1 1 calc R U . . .
H17B H 0.7372 0.3134 0.1287 0.060 Uiso 1 1 calc R U . . .
C18 C 0.3072(4) 0.4706(3) 0.3803(2) 0.0369(6) Uani 1 1 d . . . . .
C19 C 0.3402(8) 0.3482(6) 0.5235(3) 0.098(2) Uani 1 1 d . . . . .
H19A H 0.3236 0.4247 0.5601 0.146 Uiso 1 1 calc R U . . .
H19B H 0.4605 0.3327 0.5312 0.146 Uiso 1 1 calc R U . . .
H19C H 0.2886 0.2753 0.5487 0.146 Uiso 1 1 calc R U . . .
C20 C -0.0585(4) 0.6545(4) 0.3213(2) 0.0472(8) Uani 1 1 d . . . . .
H20A H 0.0116 0.6943 0.3796 0.071 Uiso 1 1 calc R U . . .
H20B H -0.0681 0.5633 0.3330 0.071 Uiso 1 1 calc R U . . .
H20C H -0.1703 0.6931 0.3073 0.071 Uiso 1 1 calc R U . . .
C21 C 0.1095(11) 0.9921(9) 0.3103(7) 0.056(2) Uani 0.638(10) 1 d D . P A 1
C22 C 0.216(2) 1.0425(14) 0.4033(9) 0.071(4) Uani 0.638(10) 1 d D . P A 1
H22A H 0.2812 0.9729 0.4399 0.106 Uiso 0.638(10) 1 calc R U P A 1
H22B H 0.2922 1.1073 0.3882 0.106 Uiso 0.638(10) 1 calc R U P A 1
H22C H 0.1440 1.0803 0.4430 0.106 Uiso 0.638(10) 1 calc R U P A 1
C21A C 0.068(2) 0.9735(18) 0.3400(14) 0.056(2) Uani 0.362(10) 1 d D . P A 2
C22A C 0.194(4) 1.018(3) 0.4288(19) 0.071(4) Uani 0.362(10) 1 d D . P A 2
H22D H 0.3033 0.9789 0.4291 0.106 Uiso 0.362(10) 1 calc R U P A 2
H22E H 0.2043 1.1103 0.4269 0.106 Uiso 0.362(10) 1 calc R U P A 2
H22F H 0.1579 0.9926 0.4881 0.106 Uiso 0.362(10) 1 calc R U P A 2
N1 N 0.5411(4) 0.1566(3) 0.27519(18) 0.0460(7) Uani 1 1 d . . . . .
N2 N 0.5704(5) 0.0475(4) 0.2508(2) 0.0615(9) Uani 1 1 d . . . . .
N3 N 0.5943(7) -0.0566(5) 0.2396(3) 0.0968(16) Uani 1 1 d . . . . .
N4 N 0.8619(3) 0.3107(4) 0.2706(2) 0.0552(8) Uani 1 1 d . . . . .
N5 N 0.8669(3) 0.2674(3) 0.3517(2) 0.0517(7) Uani 1 1 d . . . . .
N6 N 0.8854(5) 0.2442(6) 0.4306(3) 0.0942(15) Uani 1 1 d . . . . .
O1 O 0.4054(3) 0.5465(2) 0.42428(16) 0.0529(6) Uani 1 1 d . . . . .
O2 O 0.2627(4) 0.3660(3) 0.42014(16) 0.0617(7) Uani 1 1 d . . . . .
O3 O 0.1318(3) 0.8751(2) 0.29669(19) 0.0578(7) Uani 1 1 d . . . . .
O4 O 0.0162(7) 1.0565(4) 0.2509(4) 0.077(2) Uani 0.638(10) 1 d . . P A 1
O4A O -0.0762(11) 1.0002(10) 0.3154(8) 0.086(5) Uani 0.362(10) 1 d . . P A 2
O5 O 0.4021(3) 0.1213(2) 0.08071(15) 0.0453(5) Uani 1 1 d . . . . .
H5A H 0.3445 0.1160 0.0230 0.068 Uiso 1 1 calc R U . . .
O6 O 0.0245(2) 0.5631(2) 0.08741(13) 0.0374(5) Uani 1 1 d . . . . .
O7 O -0.2280(2) 0.5913(2) 0.11876(15) 0.0455(6) Uani 1 1 d . . . . .

loop_
_atom_site_aniso_label
_atom_site_aniso_U_11
_atom_site_aniso_U_22
_atom_site_aniso_U_33
_atom_site_aniso_U_23
_atom_site_aniso_U_13
_atom_site_aniso_U_12
C1 0.0320(14) 0.0576(19) 0.0275(13) -0.0014(14) 0.0021(11) 0.0086(13)
C2 0.0268(14) 0.0557(19) 0.0300(13) -0.0052(13) 0.0008(10) 0.0040(12)
C3 0.0220(12) 0.0470(16) 0.0267(13) 0.0019(12) 0.0030(10) 0.0010(11)
C4 0.0234(12) 0.0468(16) 0.0264(12) 0.0000(12) 0.0040(10) 0.0007(11)
C5 0.0277(13) 0.0455(16) 0.0308(13) -0.0016(12) 0.0024(10) 0.0009(13)
C6 0.0400(17) 0.052(2) 0.0434(17) -0.0029(15) -0.0017(13) 0.0105(14)
C7 0.0447(18) 0.051(2) 0.0520(19) 0.0092(16) 0.0022(15) 0.0025(15)
C8 0.0357(16) 0.056(2) 0.0443(17) 0.0082(16) 0.0068(13) -0.0007(15)
C9 0.0252(13) 0.0481(17) 0.0338(14) 0.0021(13) 0.0035(10) -0.0032(12)
C10 0.0249(13) 0.0504(18) 0.0313(14) 0.0026(12) 0.0076(10) -0.0020(11)
C11 0.0338(14) 0.0577(19) 0.0278(13) 0.0053(13) 0.0090(11) 0.0012(13)
C12 0.0335(15) 0.059(2) 0.0264(13) -0.0006(13) 0.0085(11) 0.0013(13)
C13 0.0289(14) 0.0505(17) 0.0272(13) -0.0044(13) 0.0011(10) 0.0046(12)
C14 0.0239(13) 0.0492(17) 0.0247(12) 0.0003(12) 0.0029(10) 0.0005(11)
C15 0.0298(15) 0.0493(17) 0.0314(14) 0.0073(13) 0.0039(11) 0.0056(13)
C16 0.0319(15) 0.0511(19) 0.0313(14) 0.0003(13) 0.0027(11) 0.0066(13)
C17 0.0304(15) 0.083(3) 0.0353(15) -0.0067(16) 0.0050(12) 0.0086(16)
C18 0.0345(15) 0.0465(17) 0.0300(13) -0.0024(13) 0.0081(11) 0.0017(13)
C19 0.130(5) 0.117(4) 0.034(2) 0.019(2) -0.009(2) -0.057(4)
C20 0.0397(17) 0.067(2) 0.0359(15) -0.0023(15) 0.0101(12) 0.0111(15)
C21 0.041(5) 0.041(4) 0.081(6) -0.003(4) 0.001(3) 0.006(3)
C22 0.072(6) 0.043(7) 0.082(8) -0.007(5) -0.013(6) 0.000(4)
C21A 0.041(5) 0.041(4) 0.081(6) -0.003(4) 0.001(3) 0.006(3)
C22A 0.072(6) 0.043(7) 0.082(8) -0.007(5) -0.013(6) 0.000(4)
N1 0.0443(15) 0.0595(19) 0.0316(12) 0.0026(12) 0.0036(10) 0.0138(13)
N2 0.077(2) 0.067(2) 0.0358(15) 0.0076(15) 0.0014(14) 0.0237(18)
N3 0.156(4) 0.070(3) 0.056(2) 0.009(2) 0.006(2) 0.050(3)
N4 0.0278(13) 0.089(2) 0.0452(16) -0.0025(16) 0.0014(11) 0.0022(14)
N5 0.0341(14) 0.076(2) 0.0402(16) -0.0084(15) -0.0015(11) 0.0053(14)
N6 0.077(3) 0.155(5) 0.040(2) 0.007(2) -0.0081(16) -0.015(3)
O1 0.0569(14) 0.0570(15) 0.0360(11) -0.0012(11) -0.0078(10) -0.0098(12)
O2 0.0765(18) 0.0719(17) 0.0306(11) 0.0075(11) -0.0008(11) -0.0279(14)
O3 0.0475(13) 0.0577(15) 0.0588(15) -0.0121(12) -0.0080(11) 0.0162(11)
O4 0.068(3) 0.046(3) 0.099(4) -0.003(3) -0.017(3) 0.016(2)
O4A 0.049(5) 0.081(7) 0.113(8) -0.049(6) -0.016(5) 0.028(4)
O5 0.0460(12) 0.0518(13) 0.0338(11) -0.0066(10) 0.0003(9) 0.0113(10)
O6 0.0268(9) 0.0555(13) 0.0287(9) -0.0001(9) 0.0038(7) 0.0015(9)
O7 0.0254(10) 0.0695(16) 0.0386(11) 0.0053(11) 0.0006(8) 0.0016(10)

loop_
_atom_type_symbol
_atom_type_description
_atom_type_scat_dispersion_real
_atom_type_scat_dispersion_imag
_atom_type_scat_source
C C 0.0181 0.0091 'International Tables Vol C Tables 4.2.6.8 and 6.1.1.4'
H H 0.0000 0.0000 'International Tables Vol C Tables 4.2.6.8 and 6.1.1.4'
N N 0.0311 0.0180 'International Tables Vol C Tables 4.2.6.8 and 6.1.1.4'
O O 0.0492 0.0322 'International Tables Vol C Tables 4.2.6.8 and 6.1.1.4'

loop_
_geom_angle_atom_site_label_1
_geom_angle_atom_site_label_2
_geom_angle_atom_site_label_3
_geom_angle
N1 C1 C17 109.4(3)
N1 C1 C2 105.2(2)
C17 C1 C2 112.6(3)
N1 C1 C13 108.5(3)
C17 C1 C13 117.2(2)
C2 C1 C13 103.1(2)
C1 C2 C3 106.8(2)
C1 C2 H2A 110.4
C3 C2 H2A 110.4
C1 C2 H2B 110.4
C3 C2 H2B 110.4
H2A C2 H2B 108.6
C14 C3 C2 102.2(2)
C14 C3 C10 108.8(2)
C2 C3 C10 110.0(2)
C14 C3 C4 114.4(2)
C2 C3 C4 116.3(2)
C10 C3 C4 105.1(2)
C18 C4 C5 111.1(2)
C18 C4 C3 113.6(2)
C5 C4 C3 105.7(2)
C18 C4 H4 108.8
C5 C4 H4 108.8
C3 C4 H4 108.8
C9 C5 C4 104.7(2)
C9 C5 C16 99.1(2)
C4 C5 C16 118.0(3)
C9 C5 H5 111.4
C4 C5 H5 111.4
C16 C5 H5 111.4
O3 C6 C7 107.8(3)
O3 C6 C16 105.4(3)
C7 C6 C16 113.0(3)
O3 C6 H6 110.2
C7 C6 H6 110.2
C16 C6 H6 110.2
C8 C7 C6 121.7(3)
C8 C7 H7 119.2
C6 C7 H7 119.2
C7 C8 C9 119.2(3)
C7 C8 H8 120.4
C9 C8 H8 120.4
C8 C9 O6 106.5(2)
C8 C9 C10 120.2(2)
O6 C9 C10 110.0(2)
C8 C9 C5 111.7(3)
O6 C9 C5 101.7(2)
C10 C9 C5 105.4(2)
C9 C10 C11 116.6(2)
C9 C10 C3 105.7(2)
C11 C10 C3 112.6(3)
C9 C10 H10 107.1
C11 C10 H10 107.1
C3 C10 H10 107.1
C12 C11 C10 109.5(2)
C12 C11 H11A 109.8
C10 C11 H11A 109.8
C12 C11 H11B 109.8
C10 C11 H11B 109.8
H11A C11 H11B 108.2
C11 C12 C13 113.8(2)
C11 C12 H12A 108.8
C13 C12 H12A 108.8
C11 C12 H12B 108.8
C13 C12 H12B 108.8
H12A C12 H12B 107.7
O5 C13 C14 114.9(2)
O5 C13 C12 112.0(2)
C14 C13 C12 109.4(2)
O5 C13 C1 107.3(2)
C14 C13 C1 99.8(2)
C12 C13 C1 113.0(3)
C13 C14 C3 100.6(2)
C13 C14 H14A 111.7
C3 C14 H14A 111.7
C13 C14 H14B 111.7
C3 C14 H14B 111.7
H14A C14 H14B 109.4
O7 C15 O6 121.8(3)
O7 C15 C16 127.6(3)
O6 C15 C16 110.6(2)
C15 C16 C20 111.1(3)
C15 C16 C5 100.2(2)
C20 C16 C5 117.6(2)
C15 C16 C6 108.1(2)
C20 C16 C6 112.0(3)
C5 C16 C6 106.9(3)
N4 C17 C1 113.6(3)
N4 C17 H17A 108.8
C1 C17 H17A 108.8
N4 C17 H17B 108.8
C1 C17 H17B 108.8
H17A C17 H17B 107.7
O1 C18 O2 123.6(3)
O1 C18 C4 124.8(3)
O2 C18 C4 111.6(3)
O2 C19 H19A 109.5
O2 C19 H19B 109.5
H19A C19 H19B 109.5
O2 C19 H19C 109.5
H19A C19 H19C 109.5
H19B C19 H19C 109.5
C16 C20 H20A 109.5
C16 C20 H20B 109.5
H20A C20 H20B 109.5
C16 C20 H20C 109.5
H20A C20 H20C 109.5
H20B C20 H20C 109.5
O4 C21 O3 122.3(8)
O4 C21 C22 123.9(10)
O3 C21 C22 113.7(10)
C21 C22 H22A 109.5
C21 C22 H22B 109.5
H22A C22 H22B 109.5
C21 C22 H22C 109.5
H22A C22 H22C 109.5
H22B C22 H22C 109.5
O4A C21A O3 120.6(15)
O4A C21A C22A 129(2)
O3 C21A C22A 110(2)
C21A C22A H22D 109.5
C21A C22A H22E 109.5
H22D C22A H22E 109.5
C21A C22A H22F 109.5
H22D C22A H22F 109.5
H22E C22A H22F 109.5
N2 N1 C1 116.5(3)
N3 N2 N1 171.4(4)
N5 N4 C17 118.6(3)
N6 N5 N4 169.2(5)
C18 O2 C19 115.3(3)
C21 O3 C6 118.0(5)
C21A O3 C6 120.2(8)
C13 O5 H5A 109.5
C15 O6 C9 106.9(2)

loop_
_geom_bond_atom_site_label_1
_geom_bond_atom_site_label_2
_geom_bond_distance
C1 N1 1.508(4)
C1 C17 1.527(4)
C1 C2 1.531(5)
C1 C13 1.568(4)
C2 C3 1.558(4)
C2 H2A 0.9900
C2 H2B 0.9900
C3 C14 1.535(4)
C3 C10 1.570(4)
C3 C4 1.573(4)
C4 C18 1.513(4)
C4 C5 1.524(4)
C4 H4 1.0000
C5 C9 1.520(4)
C5 C16 1.533(4)
C5 H5 1.0000
C6 O3 1.453(4)
C6 C7 1.510(5)
C6 C16 1.546(5)
C6 H6 1.0000
C7 C8 1.322(5)
C7 H7 0.9500
C8 C9 1.494(5)
C8 H8 0.9500
C9 O6 1.499(3)
C9 C10 1.515(4)
C10 C11 1.526(4)
C10 H10 1.0000
C11 C12 1.524(5)
C11 H11A 0.9900
C11 H11B 0.9900
C12 C13 1.555(4)
C12 H12A 0.9900
C12 H12B 0.9900
C13 O5 1.421(4)
C13 C14 1.534(4)
C14 H14A 0.9900
C14 H14B 0.9900
C15 O7 1.206(3)
C15 O6 1.342(3)
C15 C16 1.528(4)
C16 C20 1.531(4)
C17 N4 1.467(4)
C17 H17A 0.9900
C17 H17B 0.9900
C18 O1 1.200(4)
C18 O2 1.322(4)
C19 O2 1.454(5)
C19 H19A 0.9800
C19 H19B 0.9800
C19 H19C 0.9800
C20 H20A 0.9800
C20 H20B 0.9800
C20 H20C 0.9800
C21 O4 1.203(11)
C21 O3 1.265(10)
C21 C22 1.490(9)
C22 H22A 0.9800
C22 H22B 0.9800
C22 H22C 0.9800
C21A O4A 1.183(19)
C21A O3 1.363(19)
C21A C22A 1.501(13)
C22A H22D 0.9800
C22A H22E 0.9800
C22A H22F 0.9800
N1 N2 1.236(5)
N2 N3 1.130(6)
N4 N5 1.216(4)
N5 N6 1.107(5)
O5 H5A 0.8400
